data_2023068
loop_
_publ_author_name
'Bieler, Ir&#xe9;n'
'Wagner, Christoph'
'Merzweiler, Kurt'

_publ_section_title
;
 Lithium and sodium 3-(3,4-di-hydroxy-phen-yl)propenoate hydrate.
;
_journal_issue 'Pt 4'
_journal_name_full 'Acta crystallographica. Section E, Crystallographic communications'
_journal_page_first 401
_journal_page_last 407
_journal_paper_doi 10.1107/S2056989024002494
_journal_volume 80
_journal_year 2024
_chemical_formula_iupac '[Na (C9 H7 O4) (H2 O)]'
_chemical_formula_moiety 'C9 H9 Na O5'
_chemical_formula_sum 'C9 H9 Na O5'
_chemical_formula_weight 220.15
_chemical_name_systematic
;
Poly[aqua[\m-3-(3,4-dihydroxyphenyl)propenoato]sodium]
;
_space_group_crystal_system triclinic
_space_group_IT_number 2
_space_group_name_Hall '-P 1'
_space_group_name_H-M_alt 'P -1'
_atom_sites_solution_hydrogens mixed
_atom_sites_solution_primary dual
_audit_creation_method
;
Olex2 1.5
(compiled 2023.03.06 svn.rbb2c1857 for OlexSys, GUI svn.r6748)
;
_cell_angle_alpha 75.05(2)
_cell_angle_beta 86.39(2)
_cell_angle_gamma 78.09(2)
_cell_formula_units_Z 2
_cell_length_a 6.3289(13)
_cell_length_b 6.8126(14)
_cell_length_c 11.253(2)
_cell_measurement_reflns_used 2529
_cell_measurement_temperature 293(2)
_cell_measurement_theta_max 25.95
_cell_measurement_theta_min 3.1
_cell_volume 458.65(17)
_computing_cell_refinement
;
X-AREA (Stoe & Cie, 2016)
;
_computing_data_collection
;
X-AREA (Stoe & Cie, 2016)
;
_computing_data_reduction
;
X-AREA (Stoe & Cie, 2016)
;
_computing_molecular_graphics
;
DIAMOND (Brandenburg & Putz, 2019)
;
_computing_publication_material
;
Olex2 (Dolomanov <i>et al.</i>,  2009)
;
_computing_structure_refinement
;
SHELXL (Sheldrick, 2015b)
;
_computing_structure_solution
;
<i>SHELXT</i> (Sheldrick, 2015a)
;
_diffrn_ambient_temperature 293(2)
_diffrn_detector 'image plate (34 cm diameter)'
_diffrn_detector_area_resol_mean 6.67
_diffrn_measured_fraction_theta_full 0.998
_diffrn_measured_fraction_theta_max 0.985
_diffrn_measurement_device '2-circle diffractometer'
_diffrn_measurement_device_type 'Stoe IPDS 2'
_diffrn_measurement_method 'rotation method'
_diffrn_radiation_monochromator 'plane graphite'
_diffrn_radiation_type MoK\a
_diffrn_radiation_wavelength 0.71073
_diffrn_reflns_av_R_equivalents 0.0483
_diffrn_reflns_av_unetI/netI 0.0344
_diffrn_reflns_limit_h_max 7
_diffrn_reflns_limit_h_min -7
_diffrn_reflns_limit_k_max 8
_diffrn_reflns_limit_k_min -8
_diffrn_reflns_limit_l_max 13
_diffrn_reflns_limit_l_min -13
_diffrn_reflns_number 7192
_diffrn_reflns_theta_full 25.242
_diffrn_reflns_theta_max 26.120
_diffrn_reflns_theta_min 3.157
_diffrn_source 'sealed X-ray tube, 12 x 0.4 mm long-fine focus'
_exptl_absorpt_coefficient_mu 0.169
_exptl_absorpt_correction_type none
_exptl_absorpt_process_details
;
(IPDS Software; Stoe & Cie, 1999)
;
_exptl_crystal_colour colourless
_exptl_crystal_density_diffrn 1.594
_exptl_crystal_density_method 'not measured'
_exptl_crystal_description plate
_exptl_crystal_F_000 228
_exptl_crystal_size_max 0.4
_exptl_crystal_size_mid 0.2
_exptl_crystal_size_min 0.08
_refine_diff_density_max 0.242
_refine_diff_density_min -0.223
_refine_ls_extinction_method none
_refine_ls_goodness_of_fit_ref 0.999
_refine_ls_hydrogen_treatment mixed
_refine_ls_matrix_type full
_refine_ls_number_parameters 152
_refine_ls_number_reflns 1798
_refine_ls_number_restraints 4
_refine_ls_restrained_S_all 0.998
_refine_ls_R_factor_all 0.0540
_refine_ls_R_factor_gt 0.0347
_refine_ls_shift/su_max 0.000
_refine_ls_shift/su_mean 0.000
_refine_ls_structure_factor_coef Fsqd
_refine_ls_weighting_details 'w=1/[\s^2^(Fo^2^)+(0.0615P)^2^] where P=(Fo^2^+2Fc^2^)/3'
_refine_ls_weighting_scheme calc
_refine_ls_wR_factor_gt 0.0870
_refine_ls_wR_factor_ref 0.0951
_reflns_number_gt 1331
_reflns_number_total 1798
_reflns_threshold_expression 'I > 2\s(I)'
_cod_data_source_file wm5710.cif
_cod_data_source_block 2
_cod_depositor_comments 'Adding full bibliography for 2023067--2023068.cif.'
_cod_original_cell_volume 458.64(17)
_cod_database_code 2023068
_shelx_space_group_comment
;
The symmetry employed for this shelxl refinement is uniquely defined
by the following loop, which should always be used as a source of
symmetry information in preference to the above space-group names.
They are only intended as comments.
;
_shelx_estimated_absorpt_t_min 0.935
_shelx_estimated_absorpt_t_max 0.987

loop_
_space_group_symop_operation_xyz
'x, y, z'
'-x, -y, -z'

loop_
_atom_site_type_symbol
_atom_site_label
_atom_site_fract_x
_atom_site_fract_y
_atom_site_fract_z
_atom_site_U_iso_or_equiv
_atom_site_adp_type
_atom_site_calc_flag
_atom_site_occupancy
_atom_site_disorder_assembly
_atom_site_disorder_group
C C1 0.7621(3) 0.0311(2) 0.28917(15) 0.0254(4) Uani d 1 . .
C C2 0.7226(3) 0.1072(2) 0.15528(14) 0.0264(4) Uani d 1 . .
H H2 0.8399 0.1004 0.1013 0.032 Uiso calc 1 . .
C C3 0.5262(3) 0.1847(2) 0.10941(15) 0.0255(4) Uani d 1 . .
H H3A 0.4138 0.1903 0.1666 0.031 Uiso calc 1 . .
C C4 0.4642(3) 0.2624(2) -0.01989(14) 0.0227(3) Uani d 1 . .
C C5 0.6151(3) 0.2576(2) -0.11683(15) 0.0251(4) Uani d 1 . .
H H5 0.7604 0.2042 -0.0994 0.030 Uiso calc 1 . .
C C6 0.5499(3) 0.3310(2) -0.23713(14) 0.0251(4) Uani d 1 . .
C C7 0.3322(3) 0.4163(2) -0.26497(14) 0.0228(3) Uani d 1 . .
C C8 0.1815(3) 0.4196(2) -0.17098(14) 0.0259(4) Uani d 1 . .
H H8 0.0363 0.4734 -0.1888 0.031 Uiso calc 1 . .
C C9 0.2482(3) 0.3420(2) -0.04956(14) 0.0260(4) Uani d 1 . .
H H9 0.1458 0.3434 0.0134 0.031 Uiso calc 1 . .
Na Na 0.44737(11) 0.27100(10) 0.47948(6) 0.0348(2) Uani d 1 . .
O O1 0.95808(19) -0.0433(2) 0.32325(11) 0.0363(3) Uani d 1 . .
O O2 0.60826(19) 0.04183(18) 0.36431(10) 0.0328(3) Uani d 1 . .
O O3 0.6857(2) 0.3298(2) -0.33673(11) 0.0387(3) Uani d 1 . .
H H3 0.800(3) 0.243(4) -0.314(2) 0.070(8) Uiso d 1 . .
O O4 0.2845(2) 0.48950(18) -0.38767(10) 0.0304(3) Uani d 1 . .
H H4 0.164(3) 0.558(3) -0.391(2) 0.053(7) Uiso d 1 . .
O O5 0.0849(2) 0.2438(2) 0.43233(13) 0.0345(3) Uani d 1 . .
H H5A 0.070(4) 0.163(3) 0.391(2) 0.061(8) Uiso d 1 . .
H H5B 0.070(4) 0.187(4) 0.5048(17) 0.059(7) Uiso d 1 . .

loop_
_atom_site_aniso_label
_atom_site_aniso_U_11
_atom_site_aniso_U_22
_atom_site_aniso_U_33
_atom_site_aniso_U_12
_atom_site_aniso_U_13
_atom_site_aniso_U_23
C1 0.0297(9) 0.0243(8) 0.0217(8) -0.0013(6) -0.0040(6) -0.0074(6)
C2 0.0302(9) 0.0310(8) 0.0179(8) -0.0074(7) 0.0019(6) -0.0054(6)
C3 0.0320(9) 0.0251(8) 0.0190(8) -0.0054(6) 0.0016(6) -0.0054(6)
C4 0.0291(8) 0.0213(7) 0.0177(8) -0.0046(6) -0.0009(6) -0.0048(6)
C5 0.0235(8) 0.0271(8) 0.0220(8) -0.0018(6) -0.0030(6) -0.0031(6)
C6 0.0274(8) 0.0261(8) 0.0197(8) -0.0039(6) 0.0036(6) -0.0042(6)
C7 0.0293(9) 0.0215(7) 0.0164(8) -0.0023(6) -0.0033(6) -0.0042(6)
C8 0.0238(8) 0.0268(8) 0.0240(9) 0.0009(6) -0.0024(6) -0.0050(6)
C9 0.0278(8) 0.0287(8) 0.0199(8) -0.0025(6) 0.0035(6) -0.0066(6)
Na 0.0381(4) 0.0366(4) 0.0316(4) -0.0084(3) 0.0087(3) -0.0132(3)
O1 0.0302(7) 0.0487(7) 0.0270(7) 0.0046(5) -0.0078(5) -0.0123(5)
O2 0.0343(7) 0.0399(7) 0.0195(6) 0.0017(5) 0.0019(5) -0.0068(5)
O3 0.0304(7) 0.0546(8) 0.0191(6) 0.0056(6) 0.0051(5) -0.0004(5)
O4 0.0323(7) 0.0360(6) 0.0165(6) 0.0050(5) -0.0046(5) -0.0033(5)
O5 0.0356(7) 0.0375(7) 0.0262(7) -0.0005(5) -0.0078(5) -0.0039(6)

loop_
_atom_type_symbol
_atom_type_description
_atom_type_scat_dispersion_real
_atom_type_scat_dispersion_imag
_atom_type_scat_source
C C 0.0033 0.0016 'International Tables Vol C Tables 4.2.6.8 and 6.1.1.4'
H H 0.0000 0.0000 'International Tables Vol C Tables 4.2.6.8 and 6.1.1.4'
Na Na 0.0362 0.0249 'International Tables Vol C Tables 4.2.6.8 and 6.1.1.4'
O O 0.0106 0.0060 'International Tables Vol C Tables 4.2.6.8 and 6.1.1.4'

loop_
_geom_angle_atom_site_label_1
_geom_angle_atom_site_label_2
_geom_angle_atom_site_label_3
_geom_angle_site_symmetry_1
_geom_angle_site_symmetry_3
_geom_angle
_geom_angle_publ_flag
O1 C1 C2 . . 117.18(14) ?
O2 C1 C2 . . 120.37(14) y
O2 C1 O1 . . 122.45(15) ?
C1 C2 H2 . . 118.8 ?
C3 C2 C1 . . 122.43(15) ?
C3 C2 H2 . . 118.8 ?
C2 C3 H3A . . 116.0 ?
C2 C3 C4 . . 128.09(15) ?
C4 C3 H3A . . 116.0 ?
C5 C4 C3 . . 122.50(15) ?
C9 C4 C3 . . 119.45(14) ?
C9 C4 C5 . . 118.04(14) ?
C4 C5 H5 . . 119.7 ?
C6 C5 C4 . . 120.66(15) ?
C6 C5 H5 . . 119.7 ?
C5 C6 C7 . . 120.37(15) ?
O3 C6 C5 . . 124.36(15) ?
O3 C6 C7 . . 115.27(14) ?
C8 C7 C6 . . 119.71(14) ?
O4 C7 C6 . . 115.86(14) ?
O4 C7 C8 . . 124.43(14) ?
C7 C8 H8 . . 120.2 ?
C7 C8 C9 . . 119.57(14) ?
C9 C8 H8 . . 120.2 ?
C4 C9 H9 . . 119.2 ?
C8 C9 C4 . . 121.62(15) ?
C8 C9 H9 . . 119.2 ?
Na Na Na 2_666 2_656 153.76(5) ?
Na Na H5B 2_666 . 122.5(6) ?
Na Na H5B 2_656 . 77.2(5) ?
O2 Na Na . 2_656 44.04(4) ?
O2 Na Na 2_656 2_656 40.91(3) ?
O2 Na Na . 2_666 134.17(5) ?
O2 Na Na 2_656 2_666 128.97(5) ?
O2 Na O2 . 2_656 84.95(5) y
O2 Na O3 2_656 1_556 83.95(5) y
O2 Na O3 . 1_556 118.94(5) y
O2 Na O3 . 2_665 112.69(5) y
O2 Na O3 2_656 2_665 153.47(5) n
O2 Na O4 . 1_556 175.93(5) y
O2 Na O4 . 2_665 90.18(5) y
O2 Na O4 2_656 2_665 145.56(5) y
O2 Na O5 . . 92.33(5) y
O2 Na H5B . . 99.4(5) ?
O2 Na H5B 2_656 . 61.8(5) ?
O3 Na Na 1_556 2_666 51.08(4) ?
O3 Na Na 2_665 2_656 151.40(5) ?
O3 Na Na 1_556 2_656 104.16(5) ?
O3 Na Na 2_665 2_666 51.67(4) ?
O3 Na O3 2_665 1_556 102.74(4) ?
O3 Na H5B 2_665 . 94.7(5) ?
O3 Na H5B 1_556 . 126.0(4) ?
O4 Na Na 1_556 2_656 132.15(5) ?
O4 Na Na 1_556 2_666 48.03(4) ?
O4 Na Na 2_665 2_666 44.09(3) ?
O4 Na Na 2_665 2_656 125.28(5) ?
O4 Na O2 1_556 2_656 91.26(5) ?
O4 Na O3 2_665 2_665 57.67(4) ?
O4 Na O3 1_556 2_665 71.38(4) ?
O4 Na O3 2_665 1_556 68.74(4) ?
O4 Na O3 1_556 1_556 59.01(4) ?
O4 Na O4 1_556 2_665 92.12(5) ?
O4 Na O5 1_556 . 88.31(5) ?
O4 Na H5B 2_665 . 152.3(5) ?
O4 Na H5B 1_556 . 80.0(5) ?
O5 Na Na . 2_656 83.14(5) ?
O5 Na Na . 2_666 121.25(5) ?
O5 Na O2 . 2_656 77.91(5) ?
O5 Na O3 . 2_665 81.58(5) ?
O5 Na O3 . 1_556 142.21(5) ?
O5 Na O4 . 2_665 136.45(5) ?
O5 Na H5B . . 18.6(4) ?
C1 O2 Na . . 136.46(11) ?
C1 O2 Na . 2_656 119.95(10) ?
Na O2 Na . 2_656 95.05(5) y
C6 O3 Na . 1_554 106.29(10) ?
C6 O3 Na . 2_665 101.08(9) ?
C6 O3 H3 . . 108.4(19) ?
Na O3 Na 2_665 1_554 77.26(4) ?
Na O3 H3 2_665 . 140.1(19) ?
Na O3 H3 1_554 . 117.7(19) ?
C7 O4 Na . 1_554 116.66(9) ?
C7 O4 Na . 2_665 105.73(10) ?
C7 O4 H4 . . 105.9(17) ?
Na O4 Na 1_554 2_665 87.88(5) ?
Na O4 H4 1_554 . 127.7(17) ?
Na O4 H4 2_665 . 109.1(17) ?
Na O5 H5A . . 119.7(18) ?
Na O5 H5B . . 88.4(18) ?
H5A O5 H5B . . 108(2) ?

loop_
_geom_bond_atom_site_label_1
_geom_bond_atom_site_label_2
_geom_bond_site_symmetry_2
_geom_bond_distance
_geom_bond_publ_flag
C1 C2 . 1.481(2) y
C1 O2 . 1.252(2) y
C1 O1 . 1.282(2) y
C2 H2 . 0.9300 ?
C2 C3 . 1.327(2) y
C3 H3A . 0.9300 ?
C3 C4 . 1.463(2) y
C4 C5 . 1.406(2) ?
C4 C9 . 1.390(2) ?
C5 H5 . 0.9300 ?
C5 C6 . 1.374(2) ?
C6 C7 . 1.401(2) ?
C6 O3 . 1.3695(19) y
C7 C8 . 1.380(2) ?
C7 O4 . 1.3715(19) y
C8 H8 . 0.9300 ?
C8 C9 . 1.390(2) ?
C9 H9 . 0.9300 ?
Na Na 2_656 3.5262(15) ?
Na Na 2_666 3.4689(15) ?
Na O2 2_656 2.4608(15) y
Na O2 . 2.3185(14) y
Na O3 1_556 2.7897(17) y
Na O3 2_665 2.7668(16) y
Na O4 2_665 2.5810(16) y
Na O4 1_556 2.4153(15) y
Na O5 . 2.4411(16) y
Na H5B . 2.55(2) ?
O2 Na 2_656 2.4608(15) ?
O3 Na 1_554 2.7897(17) ?
O3 Na 2_665 2.7669(16) ?
O3 H3 . 0.841(17) ?
O4 Na 2_665 2.5810(16) ?
O4 Na 1_554 2.4153(15) ?
O4 H4 . 0.803(16) ?
O5 H5A . 0.827(17) ?
O5 H5B . 0.816(17) ?

loop_
_geom_hbond_atom_site_label_D
_geom_hbond_atom_site_label_H
_geom_hbond_atom_site_label_A
_geom_hbond_site_symmetry_D
_geom_hbond_site_symmetry_H
_geom_hbond_site_symmetry_A
_geom_hbond_distance_DH
_geom_hbond_distance_HA
_geom_hbond_distance_DA
_geom_hbond_angle_DHA
_geom_hbond_publ_flag
O3 H3 O1 1_555 1_555 2_755 0.84(2) 1.84(2) 2.6437(19) 158(2) y
O4 H4 O5 1_555 1_555 2_565 0.81(2) 1.85(2) 2.6350(19) 166(2) y
O5 H5A O1 1_555 1_555 1_455 0.83(2) 2.02(2) 2.826(2) 163(2) y
O5 H5B O1 1_555 1_555 2_656 0.816(19) 1.946(19) 2.7614(19) 178(3) y

loop_
_geom_torsion_atom_site_label_1
_geom_torsion_atom_site_label_2
_geom_torsion_atom_site_label_3
_geom_torsion_atom_site_label_4
_geom_torsion_site_symmetry_1
_geom_torsion_site_symmetry_2
_geom_torsion_site_symmetry_3
_geom_torsion_site_symmetry_4
_geom_torsion
_geom_torsion_publ_flag
C1 C2 C3 C4 . . . . -179.15(14) ?
C2 C1 O2 Na . . . . -94.99(19) ?
C2 C1 O2 Na . . . 2_656 126.10(13) ?
C2 C3 C4 C5 . . . . 2.1(3) ?
C2 C3 C4 C9 . . . . -178.71(16) ?
C3 C4 C5 C6 . . . . 179.58(14) ?
C3 C4 C9 C8 . . . . 179.34(14) ?
C4 C5 C6 C7 . . . . 1.5(2) ?
C4 C5 C6 O3 . . . . -179.20(15) ?
C5 C4 C9 C8 . . . . -1.5(2) ?
C5 C6 C7 C8 . . . . -2.3(2) ?
C5 C6 C7 O4 . . . . 178.54(14) ?
C5 C6 O3 Na . . . 2_665 -133.17(15) ?
C5 C6 O3 Na . . . 1_554 147.02(14) ?
C6 C7 C8 C9 . . . . 1.3(2) ?
C6 C7 O4 Na . . . 2_665 -50.68(14) ?
C6 C7 O4 Na . . . 1_554 44.96(17) ?
C7 C6 O3 Na . . . 2_665 46.19(15) ?
C7 C6 O3 Na . . . 1_554 -33.62(16) ?
C7 C8 C9 C4 . . . . 0.6(2) ?
C8 C7 O4 Na . . . 1_554 -134.11(14) ?
C8 C7 O4 Na . . . 2_665 130.25(14) ?
C9 C4 C5 C6 . . . . 0.4(2) ?
O1 C1 C2 C3 . . . . 179.07(15) ?
O1 C1 O2 Na . . . 2_656 -54.4(2) ?
O1 C1 O2 Na . . . . 84.5(2) ?
O2 C1 C2 C3 . . . . -1.4(2) ?
O3 C6 C7 C8 . . . . 178.27(15) ?
O3 C6 C7 O4 . . . . -0.8(2) ?
O4 C7 C8 C9 . . . . -179.66(14) ?
